data_7030356
loop_
_publ_author_name
'Li, Zhiyou'
'Wu, Lamei'
'Zhang, Tao'
'Huang, Zhengxi'
'Qiu, Guofu'
'Zhou, Zhongqiang'
'Jin, Longfei'

_publ_section_title
;
 N-2-Hydroxybenzaldehyde acylhydrazone-Fe(iii) complex: synthesis, crystal
 structure and its efficient and selective N-methylation.
;
_journal_issue 20
_journal_name_full 'Dalton transactions (Cambridge, England : 2003)'
_journal_page_first 7554
_journal_page_last 7560
_journal_paper_doi 10.1039/c4dt00121d
_journal_volume 43
_journal_year 2014
_chemical_formula_sum 'C37 H46 Cl Fe N6 O6'
_chemical_formula_weight 762.10
_chemical_name_systematic
; 
 ? 
;
_space_group_IT_number 2
_symmetry_cell_setting triclinic
_symmetry_space_group_name_Hall '-P 1'
_symmetry_space_group_name_H-M 'P -1'
_atom_sites_solution_hydrogens geom
_atom_sites_solution_primary direct
_atom_sites_solution_secondary difmap
_audit_creation_method SHELXL-97
_cell_angle_alpha 99.409(4)
_cell_angle_beta 108.611(4)
_cell_angle_gamma 98.761(5)
_cell_formula_units_Z 2
_cell_length_a 12.311(4)
_cell_length_b 13.132(4)
_cell_length_c 14.299(5)
_cell_measurement_reflns_used 5258
_cell_measurement_temperature 150(2)
_cell_measurement_theta_max 26.58
_cell_measurement_theta_min 2.47
_cell_volume 2109.0(12)
_computing_cell_refinement 'Bruker SAINT'
_computing_data_collection 'Bruker APEX2'
_computing_data_reduction 'Bruker SAINT'
_computing_molecular_graphics 'Bruker SHELXTL'
_computing_publication_material 'Bruker SHELXTL'
_computing_structure_refinement 'SHELXL-97 (Sheldrick, 1997)'
_computing_structure_solution 'SHELXS-97 (Sheldrick, 1990)'
_diffrn_ambient_temperature 150(2)
_diffrn_measured_fraction_theta_full 0.980
_diffrn_measured_fraction_theta_max 0.980
_diffrn_measurement_device_type 'Bruker APEX-II CCD'
_diffrn_measurement_method '\f and \w scans'
_diffrn_radiation_monochromator graphite
_diffrn_radiation_source 'fine-focus sealed tube'
_diffrn_radiation_type MoK\a
_diffrn_radiation_wavelength 0.71073
_diffrn_reflns_av_R_equivalents 0.0490
_diffrn_reflns_av_sigmaI/netI 0.1380
_diffrn_reflns_limit_h_max 14
_diffrn_reflns_limit_h_min -14
_diffrn_reflns_limit_k_max 15
_diffrn_reflns_limit_k_min -15
_diffrn_reflns_limit_l_max 14
_diffrn_reflns_limit_l_min -16
_diffrn_reflns_number 14069
_diffrn_reflns_theta_full 25.01
_diffrn_reflns_theta_max 25.01
_diffrn_reflns_theta_min 1.61
_diffrn_standards_number 0
_exptl_absorpt_coefficient_mu 0.468
_exptl_absorpt_correction_T_max 0.9547
_exptl_absorpt_correction_T_min 0.9460
_exptl_absorpt_correction_type none
_exptl_crystal_colour black
_exptl_crystal_density_diffrn 1.200
_exptl_crystal_density_meas 1.200
_exptl_crystal_density_method 'not measured'
_exptl_crystal_description block
_exptl_crystal_F_000 802
_exptl_crystal_size_max 0.12
_exptl_crystal_size_mid 0.10
_exptl_crystal_size_min 0.10
_refine_diff_density_max 1.035
_refine_diff_density_min -0.621
_refine_diff_density_rms 0.125
_refine_ls_extinction_method none
_refine_ls_goodness_of_fit_ref 0.986
_refine_ls_hydrogen_treatment mixed
_refine_ls_matrix_type full
_refine_ls_number_parameters 483
_refine_ls_number_reflns 7284
_refine_ls_number_restraints 1
_refine_ls_restrained_S_all 0.986
_refine_ls_R_factor_all 0.1335
_refine_ls_R_factor_gt 0.0888
_refine_ls_shift/su_max 0.022
_refine_ls_shift/su_mean 0.001
_refine_ls_structure_factor_coef Fsqd
_refine_ls_weighting_details 'calc w=1/[\s^2^(Fo^2^)+(0.1329P)^2^+0.0000P] where P=(Fo^2^+2Fc^2^)/3'
_refine_ls_weighting_scheme calc
_refine_ls_wR_factor_gt 0.2001
_refine_ls_wR_factor_ref 0.2299
_reflns_number_gt 4151
_reflns_number_total 7284
_reflns_threshold_expression >2sigma(I)
_cod_data_source_file c4dt00121d2.cif
_cod_data_source_block mo_121119b_0m
_cod_original_cell_volume 2109.2(12)
_cod_original_sg_symbol_H-M P-1
_cod_database_code 7030356

loop_
_symmetry_equiv_pos_as_xyz
'x, y, z'
'-x, -y, -z'

loop_
_atom_site_label
_atom_site_type_symbol
_atom_site_fract_x
_atom_site_fract_y
_atom_site_fract_z
_atom_site_U_iso_or_equiv
_atom_site_adp_type
_atom_site_occupancy
_atom_site_symmetry_multiplicity
_atom_site_calc_flag
_atom_site_refinement_flags
Fe1 Fe 0.38831(7) 0.09715(5) 0.29973(6) 0.0421(3) Uani 1 1 d .
C1 C 0.3483(5) 0.3202(4) 0.5369(4) 0.0450(13) Uani 1 1 d .
C2 C 0.3162(6) 0.3152(5) 0.6188(6) 0.0720(19) Uani 1 1 d .
H2 H 0.3058 0.2499 0.6389 0.086 Uiso 1 1 calc R
C3 C 0.2985(6) 0.4053(6) 0.6738(6) 0.081(2) Uani 1 1 d .
H3 H 0.2781 0.4018 0.7321 0.097 Uiso 1 1 calc R
C4 C 0.3103(7) 0.4968(6) 0.6441(7) 0.090(3) Uani 1 1 d .
H4A H 0.2990 0.5583 0.6818 0.107 Uiso 1 1 calc R
C5 C 0.3388(8) 0.5020(5) 0.5597(7) 0.089(2) Uani 1 1 d .
H5 H 0.3440 0.5663 0.5376 0.106 Uiso 1 1 calc R
C6 C 0.3598(6) 0.4150(5) 0.5070(5) 0.0658(17) Uani 1 1 d .
H6 H 0.3823 0.4197 0.4499 0.079 Uiso 1 1 calc R
C7 C 0.3647(4) 0.2260(4) 0.4729(4) 0.0401(12) Uani 1 1 d .
C8 C 0.3507(4) -0.0439(4) 0.4444(4) 0.0390(12) Uani 1 1 d .
H8 H 0.3409 -0.0509 0.5065 0.047 Uiso 1 1 calc R
C9 C 0.3531(4) -0.1357(4) 0.3789(4) 0.0380(11) Uani 1 1 d .
C10 C 0.3418(5) -0.2338(4) 0.4075(4) 0.0488(13) Uani 1 1 d .
H10 H 0.3323 -0.2358 0.4706 0.059 Uiso 1 1 calc R
C11 C 0.3439(5) -0.3249(4) 0.3491(4) 0.0512(14) Uani 1 1 d .
H11 H 0.3385 -0.3883 0.3727 0.061 Uiso 1 1 calc R
C12 C 0.3540(5) -0.3267(4) 0.2530(5) 0.0516(14) Uani 1 1 d .
C13 C 0.3639(5) -0.2309(4) 0.2225(4) 0.0469(13) Uani 1 1 d .
H13 H 0.3702 -0.2302 0.1581 0.056 Uiso 1 1 calc R
C14 C 0.3648(4) -0.1368(4) 0.2837(4) 0.0432(13) Uani 1 1 d .
C15 C 0.3648(7) -0.5178(5) 0.2309(6) 0.081(2) Uani 1 1 d .
H15A H 0.4073 -0.5594 0.1964 0.097 Uiso 1 1 calc R
H15B H 0.4104 -0.4995 0.3045 0.097 Uiso 1 1 calc R
C16 C 0.2485(8) -0.5815(6) 0.2119(7) 0.104(3) Uani 1 1 d .
H16A H 0.2068 -0.5406 0.2468 0.156 Uiso 1 1 calc R
H16B H 0.2567 -0.6459 0.2372 0.156 Uiso 1 1 calc R
H16C H 0.2038 -0.6006 0.1389 0.156 Uiso 1 1 calc R
C17 C 0.3511(8) -0.4247(5) 0.0889(6) 0.102(3) Uani 1 1 d D
H17A H 0.3027 -0.3767 0.0585 0.122 Uiso 1 1 calc R
H17B H 0.3140 -0.4977 0.0483 0.122 Uiso 1 1 calc R
C18 C 0.4703(9) -0.3946(11) 0.0865(11) 0.165(5) Uani 1 1 d D
H18A H 0.4969 -0.3174 0.1064 0.247 Uiso 1 1 calc R
H18B H 0.4693 -0.4199 0.0178 0.247 Uiso 1 1 calc R
H18C H 0.5241 -0.4265 0.1337 0.247 Uiso 1 1 calc R
C19 C 0.0491(5) 0.1194(4) 0.1000(4) 0.0457(13) Uani 1 1 d .
C20 C -0.0305(6) 0.0748(5) 0.1411(5) 0.0646(17) Uani 1 1 d .
H20 H -0.0045 0.0466 0.1995 0.078 Uiso 1 1 calc R
C21 C -0.1492(6) 0.0728(6) 0.0941(6) 0.079(2) Uani 1 1 d .
H21 H -0.2044 0.0469 0.1230 0.094 Uiso 1 1 calc R
C22 C -0.1867(6) 0.1075(6) 0.0076(6) 0.076(2) Uani 1 1 d .
H22 H -0.2684 0.1018 -0.0254 0.091 Uiso 1 1 calc R
C23 C -0.1093(6) 0.1503(6) -0.0329(6) 0.076(2) Uani 1 1 d .
H23 H -0.1372 0.1745 -0.0934 0.091 Uiso 1 1 calc R
C24 C 0.0097(5) 0.1587(5) 0.0141(5) 0.0604(16) Uani 1 1 d .
H24 H 0.0641 0.1911 -0.0125 0.072 Uiso 1 1 calc R
C25 C 0.4522(5) 0.2090(4) 0.1460(4) 0.0423(12) Uani 1 1 d .
H25 H 0.4287 0.2352 0.0862 0.051 Uiso 1 1 calc R
C26 C 0.5738(4) 0.2228(4) 0.1986(4) 0.0396(12) Uani 1 1 d .
C27 C 0.6226(4) 0.1886(4) 0.2893(4) 0.0391(12) Uani 1 1 d .
C28 C 0.7436(5) 0.2098(4) 0.3370(4) 0.0475(13) Uani 1 1 d .
H28 H 0.7748 0.1839 0.3961 0.057 Uiso 1 1 calc R
C29 C 0.8222(5) 0.2679(4) 0.3018(5) 0.0493(14) Uani 1 1 d .
C30 C 0.7734(5) 0.2986(5) 0.2103(5) 0.0555(15) Uani 1 1 d .
H30 H 0.8238 0.3349 0.1823 0.067 Uiso 1 1 calc R
C31 C 0.6546(5) 0.2767(4) 0.1613(4) 0.0500(14) Uani 1 1 d .
H31 H 0.6246 0.2985 0.0996 0.060 Uiso 1 1 calc R
C32 C 0.9940(6) 0.2654(6) 0.4493(5) 0.0716(19) Uani 1 1 d .
H32A H 0.9395 0.2657 0.4873 0.086 Uiso 1 1 calc R
H32B H 1.0664 0.3197 0.4898 0.086 Uiso 1 1 calc R
C33 C 1.0245(7) 0.1568(8) 0.4346(7) 0.102(3) Uani 1 1 d .
H33A H 0.9532 0.1031 0.3937 0.153 Uiso 1 1 calc R
H33B H 1.0585 0.1403 0.5008 0.153 Uiso 1 1 calc R
H33C H 1.0816 0.1574 0.4000 0.153 Uiso 1 1 calc R
C34 C 1.0223(6) 0.3590(6) 0.3204(6) 0.080(2) Uani 1 1 d .
H34A H 0.9937 0.3437 0.2455 0.096 Uiso 1 1 calc R
H34B H 1.1004 0.3412 0.3442 0.096 Uiso 1 1 calc R
C35 C 1.0344(7) 0.4749(6) 0.3608(7) 0.102(3) Uani 1 1 d .
H35A H 0.9609 0.4956 0.3277 0.153 Uiso 1 1 calc R
H35B H 1.0985 0.5159 0.3469 0.153 Uiso 1 1 calc R
H35C H 1.0516 0.4886 0.4341 0.153 Uiso 1 1 calc R
C49 C 0.1758(5) 0.1230(4) 0.1533(4) 0.0439(13) Uani 1 1 d .
Cl1 Cl 0.24635(17) 0.26523(16) 0.92912(14) 0.0806(6) Uani 1 1 d .
N1 N 0.3499(4) 0.1324(3) 0.4945(3) 0.0411(10) Uani 1 1 d .
H1 H 0.3340 0.1225 0.5486 0.049 Uiso 1 1 calc R
N2 N 0.3612(3) 0.0495(3) 0.4250(3) 0.0381(10) Uani 1 1 d .
N3 N 0.3553(6) -0.4186(4) 0.1932(4) 0.0722(16) Uani 1 1 d .
N4 N 0.2563(4) 0.1614(3) 0.1160(3) 0.0414(10) Uani 1 1 d .
H4 H 0.2378 0.1837 0.0594 0.050 Uiso 1 1 calc R
N5 N 0.3703(4) 0.1630(3) 0.1736(3) 0.0392(10) Uani 1 1 d .
N6 N 0.9402(4) 0.2919(4) 0.3533(4) 0.0677(15) Uani 1 1 d .
O1 O 0.3912(3) 0.2358(3) 0.3951(3) 0.0483(9) Uani 1 1 d .
O2 O 0.3752(3) -0.0493(3) 0.2488(3) 0.0522(10) Uani 1 1 d .
O3 O 0.2092(3) 0.0890(3) 0.2336(3) 0.0490(9) Uani 1 1 d .
O4 O 0.5562(3) 0.1376(3) 0.3290(3) 0.0492(9) Uani 1 1 d .
O1W O 0.2576(5) 0.0591(4) 0.6343(4) 0.1007(18) Uani 1 1 d .
H1W H 0.3100 0.0683 0.6894 0.121 Uiso 1 1 d R
H2W H 0.1966 0.0757 0.6360 0.121 Uiso 1 1 d R
C1S C 0.443(3) 0.067(2) 0.895(3) 0.126(8) Uani 0.30 1 d P
H1S1 H 0.3996 0.0370 0.9348 0.189 Uiso 0.30 1 d PR
H1S2 H 0.5077 0.1253 0.9399 0.189 Uiso 0.30 1 d PR
H1S3 H 0.4752 0.0117 0.8647 0.189 Uiso 0.30 1 d PR
O1S O 0.3701(16) 0.0964(14) 0.818(2) 0.126(8) Uani 0.30 1 d P
H1S H 0.3360 0.1361 0.8428 0.152 Uiso 0.30 1 d PR
C2S C -0.0292(11) 0.1342(13) 0.6814(10) 0.040(2) Uani 0.35 1 d P
H2S1 H -0.0643 0.1312 0.6089 0.060 Uiso 0.35 1 d PR
H2S2 H -0.0357 0.2003 0.7204 0.060 Uiso 0.35 1 d PR
H2S3 H -0.0707 0.0740 0.6982 0.060 Uiso 0.35 1 d PR
O2S O 0.0866(7) 0.1308(8) 0.7056(7) 0.040(2) Uani 0.35 1 d P
H2S H 0.1276 0.1648 0.7628 0.048 Uiso 0.35 1 d PR
C3S C 0.011(3) 0.421(3) 0.876(3) 0.151(7) Uani 0.35 1 d P
H3S1 H -0.0500 0.3640 0.8258 0.226 Uiso 0.35 1 d PR
H3S2 H -0.0188 0.4862 0.8818 0.226 Uiso 0.35 1 d PR
H3S3 H 0.0343 0.4022 0.9421 0.226 Uiso 0.35 1 d PR
O3S O 0.107(2) 0.432(2) 0.8434(15) 0.151(7) Uani 0.35 1 d P
H3S H 0.1423 0.3870 0.8640 0.181 Uiso 0.35 1 d PR

loop_
_atom_site_aniso_label
_atom_site_aniso_U_11
_atom_site_aniso_U_22
_atom_site_aniso_U_33
_atom_site_aniso_U_23
_atom_site_aniso_U_13
_atom_site_aniso_U_12
Fe1 0.0517(5) 0.0341(4) 0.0431(5) 0.0107(3) 0.0191(4) 0.0100(3)
C1 0.046(3) 0.034(3) 0.051(4) 0.001(2) 0.017(3) 0.009(2)
C2 0.091(5) 0.044(3) 0.084(5) 0.004(3) 0.044(4) 0.009(3)
C3 0.091(5) 0.067(5) 0.087(6) -0.010(4) 0.049(5) 0.014(4)
C4 0.100(6) 0.053(4) 0.106(7) -0.012(4) 0.029(5) 0.035(4)
C5 0.134(7) 0.048(4) 0.087(6) 0.012(4) 0.037(5) 0.040(4)
C6 0.102(5) 0.046(3) 0.051(4) 0.007(3) 0.028(4) 0.023(3)
C7 0.041(3) 0.034(3) 0.046(3) 0.009(2) 0.015(2) 0.009(2)
C8 0.040(3) 0.036(3) 0.044(3) 0.011(2) 0.018(2) 0.008(2)
C9 0.043(3) 0.037(3) 0.036(3) 0.012(2) 0.013(2) 0.011(2)
C10 0.065(4) 0.039(3) 0.049(4) 0.013(3) 0.026(3) 0.013(2)
C11 0.075(4) 0.036(3) 0.048(4) 0.012(3) 0.027(3) 0.013(3)
C12 0.060(4) 0.035(3) 0.061(4) 0.011(3) 0.024(3) 0.010(2)
C13 0.063(3) 0.037(3) 0.044(3) 0.007(2) 0.024(3) 0.011(2)
C14 0.041(3) 0.036(3) 0.056(4) 0.015(3) 0.018(3) 0.011(2)
C15 0.126(7) 0.053(4) 0.082(5) 0.012(4) 0.057(5) 0.027(4)
C16 0.129(7) 0.064(5) 0.111(7) -0.003(5) 0.055(6) -0.003(5)
C17 0.190(10) 0.044(4) 0.095(6) 0.012(4) 0.078(6) 0.037(5)
C18 0.152(11) 0.211(14) 0.195(13) 0.099(11) 0.103(10) 0.074(10)
C19 0.045(3) 0.038(3) 0.046(3) -0.002(2) 0.012(3) 0.008(2)
C20 0.062(4) 0.062(4) 0.070(5) 0.016(3) 0.023(3) 0.012(3)
C21 0.053(4) 0.090(5) 0.096(6) 0.017(5) 0.033(4) 0.016(4)
C22 0.052(4) 0.081(5) 0.080(6) -0.001(4) 0.009(4) 0.021(3)
C23 0.058(4) 0.095(5) 0.063(5) 0.015(4) 0.005(4) 0.023(4)
C24 0.055(4) 0.068(4) 0.061(4) 0.021(3) 0.017(3) 0.020(3)
C25 0.058(3) 0.036(3) 0.034(3) 0.007(2) 0.017(3) 0.011(2)
C26 0.046(3) 0.036(3) 0.039(3) 0.004(2) 0.019(2) 0.010(2)
C27 0.047(3) 0.036(3) 0.039(3) 0.007(2) 0.021(3) 0.011(2)
C28 0.054(3) 0.049(3) 0.042(3) 0.010(3) 0.021(3) 0.015(3)
C29 0.045(3) 0.045(3) 0.061(4) 0.010(3) 0.024(3) 0.010(2)
C30 0.053(4) 0.058(4) 0.060(4) 0.014(3) 0.030(3) 0.002(3)
C31 0.059(4) 0.054(3) 0.044(3) 0.016(3) 0.024(3) 0.013(3)
C32 0.051(4) 0.088(5) 0.067(5) 0.014(4) 0.014(3) 0.009(3)
C33 0.081(6) 0.122(7) 0.103(7) 0.042(6) 0.019(5) 0.033(5)
C34 0.046(4) 0.109(6) 0.097(6) 0.033(5) 0.038(4) 0.014(4)
C35 0.093(6) 0.084(6) 0.126(8) 0.023(5) 0.045(5) -0.006(4)
C49 0.051(3) 0.031(3) 0.044(3) 0.002(2) 0.014(3) 0.008(2)
Cl1 0.0877(13) 0.0995(14) 0.0702(12) 0.0399(11) 0.0327(10) 0.0337(10)
N1 0.050(3) 0.036(2) 0.040(3) 0.0054(19) 0.020(2) 0.0124(18)
N2 0.042(2) 0.034(2) 0.038(3) 0.0047(18) 0.0140(19) 0.0099(17)
N3 0.131(5) 0.032(3) 0.070(4) 0.010(2) 0.056(4) 0.022(3)
N4 0.047(3) 0.037(2) 0.041(3) 0.012(2) 0.013(2) 0.0129(19)
N5 0.045(2) 0.030(2) 0.040(3) 0.0048(18) 0.013(2) 0.0082(18)
N6 0.049(3) 0.079(4) 0.074(4) 0.024(3) 0.022(3) 0.002(3)
O1 0.059(2) 0.0378(19) 0.050(2) 0.0109(17) 0.0210(19) 0.0101(16)
O2 0.077(3) 0.0367(19) 0.052(2) 0.0110(17) 0.032(2) 0.0173(18)
O3 0.049(2) 0.048(2) 0.053(3) 0.0191(19) 0.0187(19) 0.0093(17)
O4 0.047(2) 0.054(2) 0.048(2) 0.0210(19) 0.0138(18) 0.0113(17)
O1W 0.139(5) 0.079(3) 0.117(5) 0.038(3) 0.079(4) 0.029(3)
C1S 0.103(13) 0.082(10) 0.26(3) 0.073(13) 0.114(16) 0.063(9)
O1S 0.103(13) 0.082(10) 0.26(3) 0.073(13) 0.114(16) 0.063(9)
C2S 0.029(4) 0.071(5) 0.019(4) -0.007(4) 0.012(3) 0.019(4)
O2S 0.029(4) 0.071(5) 0.019(4) -0.007(4) 0.012(3) 0.019(4)
C3S 0.161(18) 0.219(18) 0.131(14) 0.114(14) 0.057(12) 0.118(16)
O3S 0.161(18) 0.219(18) 0.131(14) 0.114(14) 0.057(12) 0.118(16)

loop_
_atom_type_symbol
_atom_type_description
_atom_type_scat_dispersion_real
_atom_type_scat_dispersion_imag
_atom_type_scat_source
C C 0.0033 0.0016 'International Tables Vol C Tables 4.2.6.8 and 6.1.1.4'
H H 0.0000 0.0000 'International Tables Vol C Tables 4.2.6.8 and 6.1.1.4'
N N 0.0061 0.0033 'International Tables Vol C Tables 4.2.6.8 and 6.1.1.4'
O O 0.0106 0.0060 'International Tables Vol C Tables 4.2.6.8 and 6.1.1.4'
Cl Cl 0.1484 0.1585 'International Tables Vol C Tables 4.2.6.8 and 6.1.1.4'
Fe Fe 0.3463 0.8444 'International Tables Vol C Tables 4.2.6.8 and 6.1.1.4'

loop_
_geom_angle_atom_site_label_1
_geom_angle_atom_site_label_2
_geom_angle_atom_site_label_3
_geom_angle
O2 Fe1 O4 95.36(16)
O2 Fe1 O1 160.18(15)
O4 Fe1 O1 91.59(15)
O2 Fe1 O3 93.88(16)
O4 Fe1 O3 159.71(15)
O1 Fe1 O3 85.69(15)
O2 Fe1 N5 104.05(16)
O4 Fe1 N5 85.63(15)
O1 Fe1 N5 94.96(15)
O3 Fe1 N5 74.60(15)
O2 Fe1 N2 85.08(16)
O4 Fe1 N2 108.60(15)
O1 Fe1 N2 75.11(15)
O3 Fe1 N2 90.16(15)
N5 Fe1 N2 162.56(16)
C2 C1 C6 119.1(5)
C2 C1 C7 123.0(5)
C6 C1 C7 117.8(5)
C1 C2 C3 120.4(6)
C1 C2 H2 119.8
C3 C2 H2 119.8
C4 C3 C2 119.9(7)
C4 C3 H3 120.1
C2 C3 H3 120.1
C3 C4 C5 120.2(6)
C3 C4 H4A 119.9
C5 C4 H4A 119.9
C4 C5 C6 120.4(7)
C4 C5 H5 119.8
C6 C5 H5 119.8
C5 C6 C1 119.9(7)
C5 C6 H6 120.0
C1 C6 H6 120.0
O1 C7 N1 119.4(4)
O1 C7 C1 119.7(4)
N1 C7 C1 120.9(5)
N2 C8 C9 123.9(5)
N2 C8 H8 118.0
C9 C8 H8 118.0
C8 C9 C14 123.8(4)
C8 C9 C10 119.5(5)
C14 C9 C10 116.7(5)
C11 C10 C9 122.9(5)
C11 C10 H10 118.5
C9 C10 H10 118.5
C10 C11 C12 120.7(5)
C10 C11 H11 119.7
C12 C11 H11 119.7
N3 C12 C13 121.6(5)
N3 C12 C11 121.0(5)
C13 C12 C11 117.4(5)
C14 C13 C12 121.9(5)
C14 C13 H13 119.1
C12 C13 H13 119.1
O2 C14 C13 117.8(5)
O2 C14 C9 121.8(4)
C13 C14 C9 120.4(5)
C16 C15 N3 110.9(7)
C16 C15 H15A 109.5
N3 C15 H15A 109.5
C16 C15 H15B 109.5
N3 C15 H15B 109.5
H15A C15 H15B 108.1
C15 C16 H16A 109.5
C15 C16 H16B 109.5
H16A C16 H16B 109.5
C15 C16 H16C 109.5
H16A C16 H16C 109.5
H16B C16 H16C 109.5
N3 C17 C18 110.6(8)
N3 C17 H17A 109.5
C18 C17 H17A 109.5
N3 C17 H17B 109.5
C18 C17 H17B 109.5
H17A C17 H17B 108.1
C17 C18 H18A 109.5
C17 C18 H18B 109.5
H18A C18 H18B 109.5
C17 C18 H18C 109.5
H18A C18 H18C 109.5
H18B C18 H18C 109.5
C24 C19 C20 120.3(5)
C24 C19 C49 122.6(5)
C20 C19 C49 117.1(5)
C19 C20 C21 118.1(7)
C19 C20 H20 120.9
C21 C20 H20 120.9
C22 C21 C20 120.7(7)
C22 C21 H21 119.7
C20 C21 H21 119.7
C21 C22 C23 121.1(7)
C21 C22 H22 119.4
C23 C22 H22 119.4
C22 C23 C24 120.1(7)
C22 C23 H23 120.0
C24 C23 H23 120.0
C23 C24 C19 119.5(6)
C23 C24 H24 120.2
C19 C24 H24 120.2
N5 C25 C26 124.6(5)
N5 C25 H25 117.7
C26 C25 H25 117.7
C25 C26 C31 118.9(5)
C25 C26 C27 124.3(4)
C31 C26 C27 116.7(5)
O4 C27 C28 118.9(5)
O4 C27 C26 121.5(5)
C28 C27 C26 119.6(5)
C27 C28 C29 122.9(5)
C27 C28 H28 118.5
C29 C28 H28 118.5
N6 C29 C28 121.5(6)
N6 C29 C30 121.5(5)
C28 C29 C30 117.0(5)
C31 C30 C29 120.8(5)
C31 C30 H30 119.6
C29 C30 H30 119.6
C30 C31 C26 122.8(5)
C30 C31 H31 118.6
C26 C31 H31 118.6
N6 C32 C33 111.5(6)
N6 C32 H32A 109.3
C33 C32 H32A 109.3
N6 C32 H32B 109.3
C33 C32 H32B 109.3
H32A C32 H32B 108.0
C32 C33 H33A 109.5
C32 C33 H33B 109.5
H33A C33 H33B 109.5
C32 C33 H33C 109.5
H33A C33 H33C 109.5
H33B C33 H33C 109.5
N6 C34 C35 112.1(6)
N6 C34 H34A 109.2
C35 C34 H34A 109.2
N6 C34 H34B 109.2
C35 C34 H34B 109.2
H34A C34 H34B 107.9
C34 C35 H35A 109.5
C34 C35 H35B 109.5
H35A C35 H35B 109.5
C34 C35 H35C 109.5
H35A C35 H35C 109.5
H35B C35 H35C 109.5
O3 C49 N4 118.9(5)
O3 C49 C19 120.9(5)
N4 C49 C19 120.2(5)
C7 N1 N2 115.2(4)
C7 N1 H1 122.4
N2 N1 H1 122.4
C8 N2 N1 117.6(4)
C8 N2 Fe1 129.3(3)
N1 N2 Fe1 113.1(3)
C12 N3 C17 121.6(5)
C12 N3 C15 122.3(5)
C17 N3 C15 116.0(5)
C49 N4 N5 114.5(4)
C49 N4 H4 122.7
N5 N4 H4 122.7
C25 N5 N4 116.7(4)
C25 N5 Fe1 128.5(4)
N4 N5 Fe1 114.8(3)
C29 N6 C32 123.5(5)
C29 N6 C34 121.6(6)
C32 N6 C34 114.5(5)
C7 O1 Fe1 116.7(3)
C14 O2 Fe1 135.8(3)
C49 O3 Fe1 117.1(3)
C27 O4 Fe1 135.4(3)
H1W O1W H2W 115.6
O1S C1S H1S1 109.8
O1S C1S H1S2 112.3
H1S1 C1S H1S2 109.5
O1S C1S H1S3 106.2
H1S1 C1S H1S3 109.5
H1S2 C1S H1S3 109.5
C1S O1S H1S 106.8
O2S C2S H2S1 109.8
O2S C2S H2S2 109.1
H2S1 C2S H2S2 109.5
O2S C2S H2S3 109.5
H2S1 C2S H2S3 109.5
H2S2 C2S H2S3 109.5
C2S O2S H2S 113.2
O3S C3S H3S1 106.3
O3S C3S H3S2 112.6
H3S1 C3S H3S2 109.5
O3S C3S H3S3 109.4
H3S1 C3S H3S3 109.5
H3S2 C3S H3S3 109.5
C3S O3S H3S 104.9

loop_
_geom_bond_atom_site_label_1
_geom_bond_atom_site_label_2
_geom_bond_distance
Fe1 O2 1.904(3)
Fe1 O4 1.942(4)
Fe1 O1 2.077(4)
Fe1 O3 2.082(4)
Fe1 N5 2.088(4)
Fe1 N2 2.098(4)
C1 C2 1.359(8)
C1 C6 1.383(8)
C1 C7 1.494(7)
C2 C3 1.396(9)
C2 H2 0.9500
C3 C4 1.341(11)
C3 H3 0.9500
C4 C5 1.368(11)
C4 H4A 0.9500
C5 C6 1.369(9)
C5 H5 0.9500
C6 H6 0.9500
C7 O1 1.274(6)
C7 N1 1.316(6)
C8 N2 1.297(6)
C8 C9 1.411(7)
C8 H8 0.9500
C9 C14 1.412(7)
C9 C10 1.414(7)
C10 C11 1.351(7)
C10 H10 0.9500
C11 C12 1.416(8)
C11 H11 0.9500
C12 N3 1.365(7)
C12 C13 1.398(7)
C13 C14 1.390(7)
C13 H13 0.9500
C14 O2 1.330(6)
C15 C16 1.462(10)
C15 N3 1.495(8)
C15 H15A 0.9900
C15 H15B 0.9900
C16 H16A 0.9800
C16 H16B 0.9800
C16 H16C 0.9800
C17 N3 1.465(9)
C17 C18 1.474(2)
C17 H17A 0.9900
C17 H17B 0.9900
C18 H18A 0.9800
C18 H18B 0.9800
C18 H18C 0.9800
C19 C24 1.384(8)
C19 C20 1.398(8)
C19 C49 1.491(7)
C20 C21 1.394(9)
C20 H20 0.9500
C21 C22 1.354(10)
C21 H21 0.9500
C22 C23 1.362(10)
C22 H22 0.9500
C23 C24 1.381(8)
C23 H23 0.9500
C24 H24 0.9500
C25 N5 1.298(6)
C25 C26 1.413(7)
C25 H25 0.9500
C26 C31 1.422(7)
C26 C27 1.421(7)
C27 O4 1.301(6)
C27 C28 1.387(7)
C28 C29 1.408(7)
C28 H28 0.9500
C29 N6 1.362(7)
C29 C30 1.407(8)
C30 C31 1.366(8)
C30 H30 0.9500
C31 H31 0.9500
C32 N6 1.445(8)
C32 C33 1.528(11)
C32 H32A 0.9900
C32 H32B 0.9900
C33 H33A 0.9800
C33 H33B 0.9800
C33 H33C 0.9800
C34 N6 1.478(8)
C34 C35 1.503(11)
C34 H34A 0.9900
C34 H34B 0.9900
C35 H35A 0.9800
C35 H35B 0.9800
C35 H35C 0.9800
C49 O3 1.269(6)
C49 N4 1.338(7)
N1 N2 1.405(5)
N1 H1 0.8800
N4 N5 1.377(6)
N4 H4 0.8800
O1W H1W 0.8200
O1W H2W 0.8200
C1S O1S 1.34(4)
C1S H1S1 0.9800
C1S H1S2 0.9800
C1S H1S3 0.9800
O1S H1S 0.8199
C2S O2S 1.366(15)
C2S H2S1 0.9800
C2S H2S2 0.9800
C2S H2S3 0.9800
O2S H2S 0.8199
C3S O3S 1.40(3)
C3S H3S1 0.9800
C3S H3S2 0.9800
C3S H3S3 0.9800
O3S H3S 0.8201

loop_
_geom_hbond_atom_site_label_D
_geom_hbond_atom_site_label_H
_geom_hbond_atom_site_label_A
_geom_hbond_distance_DH
_geom_hbond_distance_HA
_geom_hbond_distance_DA
_geom_hbond_angle_DHA
_geom_hbond_site_symmetry_A
N4 H4 Cl1 0.88 2.32 3.171(5) 163.5 1_554
O3S H3S Cl1 0.82 2.33 3.146(17) 177.5 .
O2S H2S Cl1 0.82 2.39 3.207(9) 179.5 .
O1S H1S Cl1 0.82 2.52 3.342(17) 175.5 .
O1W H2W O2S 0.82 2.07 2.832(9) 155.3 .
O1W H1W O1S 0.82 1.71 2.48(3) 155.9 .
N1 H1 O1W 0.88 1.98 2.820(6) 160.0 .

loop_
_geom_torsion_atom_site_label_1
_geom_torsion_atom_site_label_2
_geom_torsion_atom_site_label_3
_geom_torsion_atom_site_label_4
_geom_torsion
C6 C1 C2 C3 -1.8(10)
C7 C1 C2 C3 -177.9(6)
C1 C2 C3 C4 1.6(11)
C2 C3 C4 C5 0.5(12)
C3 C4 C5 C6 -2.5(13)
C4 C5 C6 C1 2.3(12)
C2 C1 C6 C5 -0.1(10)
C7 C1 C6 C5 176.2(6)
C2 C1 C7 O1 177.8(6)
C6 C1 C7 O1 1.6(8)
C2 C1 C7 N1 -0.9(8)
C6 C1 C7 N1 -177.0(5)
N2 C8 C9 C14 -1.2(8)
N2 C8 C9 C10 179.5(5)
C8 C9 C10 C11 -179.6(5)
C14 C9 C10 C11 1.1(8)
C9 C10 C11 C12 -2.0(9)
C10 C11 C12 N3 -179.5(6)
C10 C11 C12 C13 1.2(9)
N3 C12 C13 C14 -178.8(5)
C11 C12 C13 C14 0.5(8)
C12 C13 C14 O2 179.7(5)
C12 C13 C14 C9 -1.4(8)
C8 C9 C14 O2 0.3(8)
C10 C9 C14 O2 179.5(5)
C8 C9 C14 C13 -178.7(5)
C10 C9 C14 C13 0.6(7)
C24 C19 C20 C21 -1.0(9)
C49 C19 C20 C21 178.5(5)
C19 C20 C21 C22 3.9(10)
C20 C21 C22 C23 -3.5(11)
C21 C22 C23 C24 0.2(11)
C22 C23 C24 C19 2.6(10)
C20 C19 C24 C23 -2.1(9)
C49 C19 C24 C23 178.4(5)
N5 C25 C26 C31 -178.6(5)
N5 C25 C26 C27 -0.4(8)
C25 C26 C27 O4 2.5(7)
C31 C26 C27 O4 -179.3(4)
C25 C26 C27 C28 -177.5(5)
C31 C26 C27 C28 0.7(7)
O4 C27 C28 C29 -177.5(5)
C26 C27 C28 C29 2.5(8)
C27 C28 C29 N6 176.6(5)
C27 C28 C29 C30 -4.3(8)
N6 C29 C30 C31 -177.9(5)
C28 C29 C30 C31 3.0(8)
C29 C30 C31 C26 0.1(9)
C25 C26 C31 C30 176.3(5)
C27 C26 C31 C30 -2.0(8)
C24 C19 C49 O3 178.0(5)
C20 C19 C49 O3 -1.5(7)
C24 C19 C49 N4 -2.8(8)
C20 C19 C49 N4 177.7(5)
O1 C7 N1 N2 -2.2(7)
C1 C7 N1 N2 176.4(4)
C9 C8 N2 N1 176.1(4)
C9 C8 N2 Fe1 -1.8(7)
C7 N1 N2 C8 178.0(4)
C7 N1 N2 Fe1 -3.7(5)
O2 Fe1 N2 C8 4.0(4)
O4 Fe1 N2 C8 -90.1(4)
O1 Fe1 N2 C8 -176.7(4)
O3 Fe1 N2 C8 97.8(4)
N5 Fe1 N2 C8 126.6(5)
O2 Fe1 N2 N1 -174.0(3)
O4 Fe1 N2 N1 92.0(3)
O1 Fe1 N2 N1 5.3(3)
O3 Fe1 N2 N1 -80.1(3)
N5 Fe1 N2 N1 -51.4(6)
C13 C12 N3 C17 -8.4(10)
C11 C12 N3 C17 172.3(7)
C13 C12 N3 C15 169.7(6)
C11 C12 N3 C15 -9.6(10)
C18 C17 N3 C12 87.3(9)
C18 C17 N3 C15 -90.9(9)
C16 C15 N3 C12 90.6(8)
C16 C15 N3 C17 -91.2(8)
O3 C49 N4 N5 -2.4(6)
C19 C49 N4 N5 178.3(4)
C26 C25 N5 N4 176.8(4)
C26 C25 N5 Fe1 0.4(7)
C49 N4 N5 C25 -173.4(4)
C49 N4 N5 Fe1 3.5(5)
O2 Fe1 N5 C25 -95.8(4)
O4 Fe1 N5 C25 -1.4(4)
O1 Fe1 N5 C25 89.8(4)
O3 Fe1 N5 C25 174.0(4)
N2 Fe1 N5 C25 144.1(5)
O2 Fe1 N5 N4 87.7(3)
O4 Fe1 N5 N4 -177.9(3)
O1 Fe1 N5 N4 -86.6(3)
O3 Fe1 N5 N4 -2.5(3)
N2 Fe1 N5 N4 -32.4(7)
C28 C29 N6 C32 -3.3(9)
C30 C29 N6 C32 177.7(6)
C28 C29 N6 C34 -175.8(6)
C30 C29 N6 C34 5.2(9)
C33 C32 N6 C29 90.3(8)
C33 C32 N6 C34 -96.7(7)
C35 C34 N6 C29 85.0(8)
C35 C34 N6 C32 -88.2(8)
N1 C7 O1 Fe1 7.3(6)
C1 C7 O1 Fe1 -171.4(3)
O2 Fe1 O1 C7 -5.0(7)
O4 Fe1 O1 C7 -115.6(4)
O3 Fe1 O1 C7 84.5(4)
N5 Fe1 O1 C7 158.6(4)
N2 Fe1 O1 C7 -6.8(3)
C13 C14 O2 Fe1 -176.6(4)
C9 C14 O2 Fe1 4.5(8)
O4 Fe1 O2 C14 102.8(5)
O1 Fe1 O2 C14 -7.2(8)
O3 Fe1 O2 C14 -95.3(5)
N5 Fe1 O2 C14 -170.4(5)
N2 Fe1 O2 C14 -5.5(5)
N4 C49 O3 Fe1 0.2(6)
C19 C49 O3 Fe1 179.4(3)
O2 Fe1 O3 C49 -102.2(4)
O4 Fe1 O3 C49 14.8(7)
O1 Fe1 O3 C49 97.7(4)
N5 Fe1 O3 C49 1.3(3)
N2 Fe1 O3 C49 172.7(4)
C28 C27 O4 Fe1 175.1(4)
C26 C27 O4 Fe1 -4.9(7)
O2 Fe1 O4 C27 107.5(5)
O1 Fe1 O4 C27 -91.0(5)
O3 Fe1 O4 C27 -9.2(8)
N5 Fe1 O4 C27 3.8(5)
N2 Fe1 O4 C27 -165.9(4)
